data_4135152
loop_
_publ_author_name
'Brown, Alexandra C.'
'Suess, Daniel L. M.'

_publ_section_title
;
 Reversible Formation of Alkyl Radicals at [Fe<sub>4</sub>S<sub>4</sub>]
 Clusters and Its Implications for Selectivity in Radical SAM Enzymes.
;
_journal_name_full 'Journal of the American Chemical Society'
_journal_paper_doi 10.1021/jacs.0c05590
_journal_year 2020
_chemical_formula_sum 'C78.92 H95.01 F3 Fe4 N8 O4.98 S5'
_chemical_formula_weight 1676.10
_space_group_crystal_system trigonal
_space_group_IT_number 167
_space_group_name_Hall '-R 3 2"c'
_space_group_name_H-M_alt 'R -3 c :H'
_atom_sites_solution_hydrogens geom
_atom_sites_solution_primary direct
_atom_sites_solution_secondary difmap
_audit_creation_method SHELXL-2018/1
_cell_angle_alpha 90
_cell_angle_beta 90
_cell_angle_gamma 120
_cell_formula_units_Z 12
_cell_length_a 22.8252(11)
_cell_length_b 22.8252(11)
_cell_length_c 53.979(3)
_cell_measurement_reflns_used 9970
_cell_measurement_temperature 100(2)
_cell_measurement_theta_max 29.36
_cell_measurement_theta_min 2.20
_cell_volume 24355(2)
_computing_cell_refinement 'Bruker SAINT'
_computing_data_collection 'Bruker APEX2'
_computing_data_reduction 'Bruker SAINT'
_computing_molecular_graphics 'Bruker SHELXTL'
_computing_publication_material 'Bruker SHELXTL'
_computing_structure_refinement 'SHELXL-2018/1 (Sheldrick, 2018)'
_computing_structure_solution 'SHELXT 2014/5 (Sheldrick, 2014)'
_diffrn_ambient_temperature 100(2)
_diffrn_detector_area_resol_mean 8.3
_diffrn_measured_fraction_theta_full 1.000
_diffrn_measured_fraction_theta_max 0.998
_diffrn_measurement_device_type 'Bruker APEX-II CCD'
_diffrn_measurement_method '\f and \w scans'
_diffrn_radiation_type MoK\a
_diffrn_radiation_wavelength 0.71073
_diffrn_reflns_av_R_equivalents 0.0450
_diffrn_reflns_av_unetI/netI 0.0121
_diffrn_reflns_Laue_measured_fraction_full 1.000
_diffrn_reflns_Laue_measured_fraction_max 0.998
_diffrn_reflns_limit_h_max 32
_diffrn_reflns_limit_h_min -32
_diffrn_reflns_limit_k_max 32
_diffrn_reflns_limit_k_min -32
_diffrn_reflns_limit_l_max 77
_diffrn_reflns_limit_l_min -76
_diffrn_reflns_number 377657
_diffrn_reflns_point_group_measured_fraction_full 1.000
_diffrn_reflns_point_group_measured_fraction_max 0.998
_diffrn_reflns_theta_full 25.242
_diffrn_reflns_theta_max 30.554
_diffrn_reflns_theta_min 1.277
_diffrn_source 'I\mS micro-focus sealed tube, multilayer optics'
_exptl_absorpt_coefficient_mu 0.890
_exptl_absorpt_correction_T_max 0.7461
_exptl_absorpt_correction_T_min 0.6941
_exptl_absorpt_correction_type multi-scan
_exptl_absorpt_process_details 'SADABS (Herbst-Irmer et al., 2015)'
_exptl_crystal_colour black
_exptl_crystal_density_diffrn 1.371
_exptl_crystal_density_method 'not measured'
_exptl_crystal_description block
_exptl_crystal_F_000 10505
_exptl_crystal_size_max 0.600
_exptl_crystal_size_mid 0.600
_exptl_crystal_size_min 0.500
_refine_diff_density_max 0.302
_refine_diff_density_min -0.541
_refine_diff_density_rms 0.052
_refine_ls_extinction_method none
_refine_ls_goodness_of_fit_ref 1.139
_refine_ls_hydrogen_treatment constr
_refine_ls_matrix_type full
_refine_ls_number_parameters 705
_refine_ls_number_reflns 8290
_refine_ls_number_restraints 1977
_refine_ls_restrained_S_all 1.071
_refine_ls_R_factor_all 0.0542
_refine_ls_R_factor_gt 0.0351
_refine_ls_shift/su_max 0.003
_refine_ls_shift/su_mean 0.000
_refine_ls_structure_factor_coef Fsqd
_refine_ls_weighting_details 'w=1/[\s^2^(Fo^2^)+(0.0260P)^2^+58.5342P] where P=(Fo^2^+2Fc^2^)/3'
_refine_ls_weighting_scheme calc
_refine_ls_wR_factor_gt 0.0806
_refine_ls_wR_factor_ref 0.0950
_reflns_Friedel_coverage 0.000
_reflns_number_gt 6332
_reflns_number_total 8290
_reflns_threshold_expression 'I > 2\s(I)'
_cod_data_source_file ja0c05590_si_004.cif
_cod_data_source_block '[4][OTf]'
_cod_original_cell_volume 24355(3)
_cod_database_code 4135152
_shelx_shelxl_version_number 2018/1
_shelx_space_group_comment
;
The symmetry employed for this shelxl refinement is uniquely defined
by the following loop, which should always be used as a source of
symmetry information in preference to the above space-group names.
They are only intended as comments.
;
_shelx_estimated_absorpt_t_min 0.617
_shelx_estimated_absorpt_t_max 0.665

loop_
_space_group_symop_operation_xyz
'x, y, z'
'-y, x-y, z'
'-x+y, -x, z'
'y, x, -z+1/2'
'x-y, -y, -z+1/2'
'-x, -x+y, -z+1/2'
'x+2/3, y+1/3, z+1/3'
'-y+2/3, x-y+1/3, z+1/3'
'-x+y+2/3, -x+1/3, z+1/3'
'y+2/3, x+1/3, -z+5/6'
'x-y+2/3, -y+1/3, -z+5/6'
'-x+2/3, -x+y+1/3, -z+5/6'
'x+1/3, y+2/3, z+2/3'
'-y+1/3, x-y+2/3, z+2/3'
'-x+y+1/3, -x+2/3, z+2/3'
'y+1/3, x+2/3, -z+7/6'
'x-y+1/3, -y+2/3, -z+7/6'
'-x+1/3, -x+y+2/3, -z+7/6'
'-x, -y, -z'
'y, -x+y, -z'
'x-y, x, -z'
'-y, -x, z-1/2'
'-x+y, y, z-1/2'
'x, x-y, z-1/2'
'-x+2/3, -y+1/3, -z+1/3'
'y+2/3, -x+y+1/3, -z+1/3'
'x-y+2/3, x+1/3, -z+1/3'
'-y+2/3, -x+1/3, z-1/6'
'-x+y+2/3, y+1/3, z-1/6'
'x+2/3, x-y+1/3, z-1/6'
'-x+1/3, -y+2/3, -z+2/3'
'y+1/3, -x+y+2/3, -z+2/3'
'x-y+1/3, x+2/3, -z+2/3'
'-y+1/3, -x+2/3, z+1/6'
'-x+y+1/3, y+2/3, z+1/6'
'x+1/3, x-y+2/3, z+1/6'

loop_
_atom_site_label
_atom_site_type_symbol
_atom_site_fract_x
_atom_site_fract_y
_atom_site_fract_z
_atom_site_U_iso_or_equiv
_atom_site_adp_type
_atom_site_occupancy
_atom_site_site_symmetry_order
_atom_site_calc_flag
_atom_site_refinement_flags_posn
_atom_site_refinement_flags_adp
_atom_site_refinement_flags_occupancy
_atom_site_disorder_assembly
_atom_site_disorder_group
S1 S 0.666667 0.333333 0.49545(2) 0.02523(13) Uani 1 3 d S T P A .
Fe2 Fe 0.70436(2) 0.41346(2) 0.46486(2) 0.02454(6) Uani 1 1 d . . . . .
C1 C 0.75716(8) 0.51467(8) 0.47325(3) 0.0258(3) Uani 1 1 d D U . . .
S2 S 0.60927(8) 0.38759(7) 0.44332(2) 0.0248(2) Uani 0.6667 1 d . U P A 2
C13A C 0.7132(3) 0.5652(4) 0.44225(11) 0.0304(11) Uani 0.6667 1 d D U P B 2
C14A C 0.6565(3) 0.5703(3) 0.44803(9) 0.0474(11) Uani 0.6667 1 d D U P B 2
C15A C 0.6186(2) 0.5733(3) 0.42828(11) 0.0714(15) Uani 0.6667 1 d D U P B 2
H15A H 0.579698 0.576976 0.431643 0.086 Uiso 0.6667 1 calc R U P B 2
C16A C 0.6360(3) 0.5709(3) 0.40417(10) 0.0794(17) Uani 0.6667 1 d D U P B 2
C17A C 0.6925(3) 0.5658(3) 0.39943(8) 0.0650(13) Uani 0.6667 1 d D U P B 2
H17A H 0.704658 0.564558 0.382688 0.078 Uiso 0.6667 1 calc R U P B 2
C18A C 0.7323(3) 0.5623(4) 0.41805(9) 0.0377(11) Uani 0.6667 1 d D U P B 2
C19A C 0.6378(3) 0.5733(3) 0.47466(10) 0.0660(14) Uani 0.6667 1 d D U P B 2
H19D H 0.593842 0.571046 0.475250 0.099 Uiso 0.6667 1 calc R U P B 2
H19E H 0.672305 0.615793 0.482172 0.099 Uiso 0.6667 1 calc R U P B 2
H19F H 0.635273 0.535054 0.483839 0.099 Uiso 0.6667 1 calc R U P B 2
C20A C 0.5933(4) 0.5739(5) 0.38294(12) 0.146(3) Uani 0.6667 1 d D U P B 2
H20D H 0.606510 0.621129 0.379635 0.219 Uiso 0.6667 1 calc R U P B 2
H20E H 0.545355 0.548575 0.387533 0.219 Uiso 0.6667 1 calc R U P B 2
H20F H 0.600626 0.553861 0.368040 0.219 Uiso 0.6667 1 calc R U P B 2
C21A C 0.7939(3) 0.5567(3) 0.41256(10) 0.0477(11) Uani 0.6667 1 d D U P B 2
H21D H 0.800062 0.556717 0.394589 0.072 Uiso 0.6667 1 calc R U P B 2
H21E H 0.788059 0.514450 0.419578 0.072 Uiso 0.6667 1 calc R U P B 2
H21F H 0.833867 0.595158 0.419942 0.072 Uiso 0.6667 1 calc R U P B 2
N1A N 0.8054(3) 0.5443(3) 0.49144(11) 0.0304(11) Uani 0.6667 1 d D U P B 2
C2A C 0.8331(3) 0.6140(3) 0.49126(10) 0.0418(12) Uani 0.6667 1 d D U P B 2
H2A H 0.867775 0.645520 0.501865 0.050 Uiso 0.6667 1 calc R U P B 2
N2A N 0.7559(3) 0.5672(3) 0.46241(12) 0.0287(14) Uani 0.6667 1 d D U P B 2
C3A C 0.8019(3) 0.6285(3) 0.47347(12) 0.0374(13) Uani 0.6667 1 d D U P B 2
H3A H 0.809569 0.672125 0.469145 0.045 Uiso 0.6667 1 calc R U P B 2
C4A C 0.8270(4) 0.5088(5) 0.50803(11) 0.0282(11) Uani 0.6667 1 d D U P B 2
C5A C 0.8818(4) 0.5017(4) 0.50118(12) 0.0315(13) Uani 0.6667 1 d D U P B 2
C6A C 0.9032(5) 0.4699(5) 0.51822(13) 0.0343(14) Uani 0.6667 1 d D U P B 2
H6A H 0.940577 0.464333 0.514020 0.041 Uiso 0.6667 1 calc R U P B 2
C7A C 0.8719(6) 0.4462(7) 0.54096(16) 0.0346(15) Uani 0.6667 1 d D U P B 2
C8A C 0.8174(5) 0.4542(7) 0.54682(15) 0.0336(12) Uani 0.6667 1 d D U P B 2
H8A H 0.795214 0.437692 0.562253 0.040 Uiso 0.6667 1 calc R U P B 2
C9A C 0.7940(6) 0.4859(8) 0.53073(16) 0.0331(15) Uani 0.6667 1 d D U P B 2
C10A C 0.9173(6) 0.5260(5) 0.47654(16) 0.0408(13) Uani 0.6667 1 d D U P B 2
H10D H 0.945915 0.506023 0.473553 0.061 Uiso 0.6667 1 calc R U P B 2
H10E H 0.945336 0.575433 0.476761 0.061 Uiso 0.6667 1 calc R U P B 2
H10F H 0.883496 0.512325 0.463313 0.061 Uiso 0.6667 1 calc R U P B 2
C11A C 0.8999(7) 0.4142(8) 0.5584(2) 0.051(3) Uani 0.6667 1 d D U P B 2
H11D H 0.875699 0.404029 0.574242 0.077 Uiso 0.6667 1 calc R U P B 2
H11E H 0.948143 0.445620 0.561202 0.077 Uiso 0.6667 1 calc R U P B 2
H11F H 0.893893 0.372278 0.551085 0.077 Uiso 0.6667 1 calc R U P B 2
C12A C 0.7337(6) 0.4931(8) 0.5371(3) 0.048(2) Uani 0.6667 1 d D U P B 2
H12D H 0.716060 0.472776 0.553329 0.072 Uiso 0.6667 1 calc R U P B 2
H12E H 0.698422 0.469953 0.524505 0.072 Uiso 0.6667 1 calc R U P B 2
H12F H 0.747187 0.541124 0.537491 0.072 Uiso 0.6667 1 calc R U P B 2
S2A S 0.61379(15) 0.37710(14) 0.43731(4) 0.0222(4) Uani 0.3333 1 d . U P A 1
C13 C 0.7106(7) 0.5712(9) 0.4457(2) 0.031(2) Uani 0.3333 1 d D U P B 1
C14 C 0.6584(5) 0.5779(6) 0.45606(15) 0.042(2) Uani 0.3333 1 d D U P B 1
C15 C 0.6135(5) 0.5830(5) 0.44021(14) 0.0509(19) Uani 0.3333 1 d D U P B 1
H15 H 0.577369 0.587072 0.447081 0.061 Uiso 0.3333 1 calc R U P B 1
C16 C 0.6194(4) 0.5825(4) 0.41477(15) 0.0402(14) Uani 0.3333 1 d D U P B 1
C17 C 0.6706(4) 0.5738(4) 0.40505(13) 0.0359(14) Uani 0.3333 1 d D U P B 1
H17 H 0.674032 0.571206 0.387587 0.043 Uiso 0.3333 1 calc R U P B 1
C18 C 0.7177(6) 0.5685(8) 0.42036(18) 0.0296(17) Uani 0.3333 1 d D U P B 1
C19 C 0.6545(7) 0.5841(9) 0.48358(16) 0.080(4) Uani 0.3333 1 d D U P B 1
H19A H 0.615699 0.589581 0.487645 0.120 Uiso 0.3333 1 calc R U P B 1
H19B H 0.696177 0.623546 0.489479 0.120 Uiso 0.3333 1 calc R U P B 1
H19C H 0.649183 0.543179 0.491604 0.120 Uiso 0.3333 1 calc R U P B 1
C20 C 0.5729(4) 0.5946(4) 0.39786(14) 0.0535(17) Uani 0.3333 1 d D U P B 1
H20A H 0.587401 0.597185 0.380615 0.080 Uiso 0.3333 1 calc R U P B 1
H20B H 0.574987 0.637155 0.402456 0.080 Uiso 0.3333 1 calc R U P B 1
H20C H 0.526286 0.557192 0.399645 0.080 Uiso 0.3333 1 calc R U P B 1
C21 C 0.7737(5) 0.5612(6) 0.40975(18) 0.0376(18) Uani 0.3333 1 d D U P B 1
H21A H 0.768393 0.556095 0.391733 0.056 Uiso 0.3333 1 calc R U P B 1
H21B H 0.772604 0.521097 0.416841 0.056 Uiso 0.3333 1 calc R U P B 1
H21C H 0.817087 0.601444 0.413690 0.056 Uiso 0.3333 1 calc R U P B 1
N1 N 0.8132(6) 0.5431(6) 0.4875(2) 0.027(2) Uani 0.3333 1 d D U P B 1
C2 C 0.8496(5) 0.6133(6) 0.48658(19) 0.0303(17) Uani 0.3333 1 d D U P B 1
H2 H 0.888632 0.642564 0.495985 0.036 Uiso 0.3333 1 calc R U P B 1
N2 N 0.7611(6) 0.5718(6) 0.4622(2) 0.029(3) Uani 0.3333 1 d D U P B 1
C3 C 0.8185(5) 0.6313(5) 0.4697(2) 0.030(2) Uani 0.3333 1 d D U P B 1
H3 H 0.832706 0.675830 0.464018 0.036 Uiso 0.3333 1 calc R U P B 1
C4 C 0.8323(7) 0.5058(9) 0.5038(2) 0.027(2) Uani 0.3333 1 d D U P B 1
C5 C 0.8857(7) 0.4966(8) 0.4967(2) 0.029(2) Uani 0.3333 1 d D U P B 1
C6 C 0.9080(9) 0.4659(10) 0.5135(2) 0.030(2) Uani 0.3333 1 d D U P B 1
H6 H 0.943658 0.458101 0.508912 0.037 Uiso 0.3333 1 calc R U P B 1
C7 C 0.8796(11) 0.4466(14) 0.5366(3) 0.030(2) Uani 0.3333 1 d D U P B 1
C8 C 0.8256(11) 0.4552(14) 0.5427(3) 0.034(2) Uani 0.3333 1 d D U P B 1
H8 H 0.804796 0.439925 0.558405 0.041 Uiso 0.3333 1 calc R U P B 1
C9 C 0.8004(12) 0.4855(14) 0.5267(3) 0.028(2) Uani 0.3333 1 d D U P B 1
C10 C 0.9189(13) 0.5223(13) 0.4720(3) 0.055(5) Uani 0.3333 1 d D U P B 1
H10A H 0.927976 0.488658 0.464376 0.082 Uiso 0.3333 1 calc R U P B 1
H10B H 0.961609 0.564752 0.474325 0.082 Uiso 0.3333 1 calc R U P B 1
H10C H 0.888907 0.530099 0.461300 0.082 Uiso 0.3333 1 calc R U P B 1
C11 C 0.9031(13) 0.4136(14) 0.5554(4) 0.047(4) Uani 0.3333 1 d D U P B 1
H11A H 0.864085 0.379255 0.564703 0.070 Uiso 0.3333 1 calc R U P B 1
H11B H 0.935091 0.448026 0.566928 0.070 Uiso 0.3333 1 calc R U P B 1
H11C H 0.925486 0.392211 0.546895 0.070 Uiso 0.3333 1 calc R U P B 1
C12 C 0.7426(11) 0.4944(14) 0.5345(5) 0.041(3) Uani 0.3333 1 d D U P B 1
H12A H 0.739660 0.493548 0.552615 0.061 Uiso 0.3333 1 calc R U P B 1
H12B H 0.700451 0.457711 0.527601 0.061 Uiso 0.3333 1 calc R U P B 1
H12C H 0.749749 0.537946 0.528358 0.061 Uiso 0.3333 1 calc R U P B 1
N1P N 0.6873(2) 0.3122(2) 0.38992(7) 0.0261(8) Uani 0.3333 1 d . U P A -1
C1P C 0.7441(3) 0.3582(3) 0.37806(11) 0.0278(11) Uani 0.3333 1 d . U P A -1
H1P H 0.776354 0.396252 0.387236 0.033 Uiso 0.3333 1 calc R U P A -1
C2P C 0.7583(3) 0.3535(3) 0.35375(9) 0.0276(10) Uani 0.3333 1 d . U P A -1
H2P H 0.798993 0.387738 0.346429 0.033 Uiso 0.3333 1 calc R U P A -1
C3P C 0.7114(3) 0.2965(2) 0.33954(9) 0.0291(9) Uani 0.3333 1 d . U P A -1
C4P C 0.6528(3) 0.2475(4) 0.35206(13) 0.0312(14) Uani 0.3333 1 d . U P A -1
H4P H 0.620536 0.207861 0.343640 0.037 Uiso 0.3333 1 calc R U P A -1
C5P C 0.6428(3) 0.2575(3) 0.37646(11) 0.0281(11) Uani 0.3333 1 d . U P A -1
H5P H 0.602610 0.224290 0.384356 0.034 Uiso 0.3333 1 calc R U P A -1
Fe1 Fe 0.6707(5) 0.3258(5) 0.42567(2) 0.0213(4) Uani 0.3333 1 d . . P A -1
N2P N 0.7222(3) 0.2909(3) 0.31528(11) 0.0319(12) Uani 0.3333 1 d . U P A -1
C6P C 0.7864(3) 0.3402(3) 0.30353(10) 0.0408(13) Uani 0.3333 1 d . U P A -1
H6PA H 0.782484 0.334137 0.285519 0.061 Uiso 0.3333 1 calc R U P A -1
H6PB H 0.822891 0.333053 0.309581 0.061 Uiso 0.3333 1 calc R U P A -1
H6PC H 0.796704 0.386151 0.307685 0.061 Uiso 0.3333 1 calc R U P A -1
C7P C 0.6809(3) 0.2271(3) 0.30208(10) 0.0390(12) Uani 0.3333 1 d . U P A -1
H7PA H 0.687249 0.235037 0.284186 0.059 Uiso 0.3333 1 calc R U P A -1
H7PB H 0.633093 0.209180 0.306217 0.059 Uiso 0.3333 1 calc R U P A -1
H7PC H 0.694594 0.194371 0.306994 0.059 Uiso 0.3333 1 calc R U P A -1
S5 S 0.21627(7) 0.22429(7) 0.49339(3) 0.0338(3) Uani 0.3333 1 d D U P C 1
O1 O 0.27552(19) 0.2654(2) 0.50813(7) 0.0411(9) Uani 0.3333 1 d D U P C 1
O2 O 0.2064(2) 0.15919(19) 0.48639(8) 0.0433(10) Uani 0.3333 1 d D U P C 1
O3 O 0.15664(19) 0.2252(2) 0.50149(9) 0.0490(11) Uani 0.3333 1 d D U P C 1
F1 F 0.2912(3) 0.2735(3) 0.45368(9) 0.0476(12) Uani 0.3333 1 d D U P C 1
F2 F 0.2475(3) 0.3326(2) 0.46710(10) 0.0594(11) Uani 0.3333 1 d D U P C 1
F3 F 0.1845(3) 0.2374(3) 0.44811(10) 0.0583(13) Uani 0.3333 1 d D U P C 1
C1T C 0.2368(3) 0.2699(3) 0.46384(14) 0.0442(14) Uani 0.3333 1 d D U P C 1
O1C O 0.4709(5) 0.4090(5) 0.39994(19) 0.124(3) Uani 0.405(6) 1 d D U P D 2
C1C C 0.4059(4) 0.3628(4) 0.41056(18) 0.086(3) Uani 0.405(6) 1 d D U P D 2
H1CA H 0.386398 0.387309 0.419219 0.103 Uiso 0.405(6) 1 calc R U P D 2
H1CB H 0.409092 0.331112 0.422284 0.103 Uiso 0.405(6) 1 calc R U P D 2
C2C C 0.3662(6) 0.3273(7) 0.3887(2) 0.097(4) Uani 0.405(6) 1 d D U P D 2
H2CA H 0.366947 0.284745 0.386203 0.117 Uiso 0.405(6) 1 calc R U P D 2
H2CB H 0.318595 0.315961 0.390931 0.117 Uiso 0.405(6) 1 calc R U P D 2
C3C C 0.3949(11) 0.3706(12) 0.3675(3) 0.148(7) Uani 0.405(6) 1 d D U P D 2
H3CA H 0.367008 0.390947 0.362772 0.178 Uiso 0.405(6) 1 calc R U P D 2
H3CB H 0.396813 0.344375 0.353194 0.178 Uiso 0.405(6) 1 calc R U P D 2
C4C C 0.4656(11) 0.4254(8) 0.3746(3) 0.150(7) Uani 0.405(6) 1 d D U P D 2
H4CA H 0.500158 0.423703 0.364053 0.180 Uiso 0.405(6) 1 calc R U P D 2
H4CB H 0.470387 0.470902 0.373288 0.180 Uiso 0.405(6) 1 calc R U P D 2
O1D O 0.2154(6) 0.2550(7) 0.4802(3) 0.122(5) Uani 0.259(6) 1 d D U P E 3
C1D C 0.1815(8) 0.2627(12) 0.4596(4) 0.109(8) Uani 0.259(6) 1 d D U P E 3
H1D H 0.134167 0.241526 0.456632 0.131 Uiso 0.259(6) 1 calc R U P E 3
C2D C 0.2351(7) 0.3096(12) 0.4445(4) 0.120(7) Uani 0.259(6) 1 d D U P E 3
H2D H 0.231644 0.331435 0.430019 0.144 Uiso 0.259(6) 1 calc R U P E 3
C3D C 0.2948(8) 0.3171(16) 0.4553(5) 0.113(7) Uani 0.259(6) 1 d D U P E 3
H3D H 0.337505 0.335692 0.447315 0.136 Uiso 0.259(6) 1 calc R U P E 3
C4D C 0.2826(6) 0.2950(7) 0.4778(3) 0.088(4) Uani 0.259(6) 1 d D U P E 3
H4D H 0.315329 0.305214 0.490371 0.105 Uiso 0.259(6) 1 calc R U P E 3

loop_
_atom_site_aniso_label
_atom_site_aniso_U_11
_atom_site_aniso_U_22
_atom_site_aniso_U_33
_atom_site_aniso_U_23
_atom_site_aniso_U_13
_atom_site_aniso_U_12
S1 0.02885(19) 0.02885(19) 0.0180(3) 0.000 0.000 0.01443(10)
Fe2 0.02398(11) 0.02066(11) 0.02589(11) -0.00208(8) -0.00058(8) 0.00885(9)
C1 0.0286(7) 0.0252(7) 0.0221(6) -0.0021(5) -0.0015(6) 0.0124(6)
S2 0.0277(4) 0.0246(4) 0.0247(5) -0.0015(4) -0.0033(4) 0.0151(3)
C13A 0.0307(19) 0.0199(19) 0.035(2) 0.0025(18) -0.0049(15) 0.0086(15)
C14A 0.0397(19) 0.043(2) 0.056(3) 0.007(2) -0.001(2) 0.0179(16)
C15A 0.040(2) 0.086(4) 0.084(4) 0.023(4) -0.012(3) 0.028(2)
C16A 0.057(3) 0.100(4) 0.066(3) 0.022(3) -0.024(3) 0.027(3)
C17A 0.056(3) 0.067(3) 0.041(2) 0.016(2) -0.0111(19) 0.009(2)
C18A 0.043(3) 0.028(2) 0.0282(17) 0.0038(14) -0.0017(16) 0.0070(18)
C19A 0.056(3) 0.070(3) 0.083(4) 0.000(3) 0.016(3) 0.039(2)
C20A 0.107(5) 0.212(9) 0.105(5) 0.040(5) -0.051(4) 0.069(6)
C21A 0.062(3) 0.041(2) 0.035(2) 0.0077(16) 0.016(2) 0.022(2)
N1A 0.0345(19) 0.0307(16) 0.024(2) -0.0054(13) -0.0051(16) 0.0148(14)
C2A 0.050(3) 0.0299(16) 0.037(2) -0.0115(15) -0.011(2) 0.014(2)
N2A 0.031(2) 0.0193(19) 0.029(3) -0.0056(17) -0.0047(18) 0.0074(16)
C3A 0.044(3) 0.0241(16) 0.037(2) -0.0037(14) -0.006(2) 0.0113(18)
C4A 0.030(2) 0.0313(18) 0.021(2) -0.0070(18) -0.0068(17) 0.0138(15)
C5A 0.0275(19) 0.035(2) 0.023(3) 0.0030(19) 0.0029(16) 0.0088(15)
C6A 0.024(2) 0.044(2) 0.031(3) 0.004(2) 0.000(2) 0.0150(16)
C7A 0.030(3) 0.038(2) 0.021(3) 0.006(2) -0.0010(19) 0.007(2)
C8A 0.033(3) 0.043(2) 0.016(2) 0.000(2) 0.0022(18) 0.013(2)
C9A 0.035(3) 0.040(3) 0.019(3) -0.006(2) 0.0008(17) 0.0146(18)
C10A 0.030(2) 0.051(3) 0.034(3) 0.012(2) 0.004(2) 0.014(2)
C11A 0.048(5) 0.056(5) 0.042(3) 0.010(3) -0.015(3) 0.021(4)
C12A 0.046(3) 0.071(4) 0.033(4) -0.013(3) 0.002(2) 0.035(3)
S2A 0.0217(6) 0.0250(10) 0.0203(9) 0.0009(7) -0.0001(7) 0.0119(6)
C13 0.040(4) 0.027(4) 0.025(3) -0.004(3) -0.002(3) 0.016(3)
C14 0.051(4) 0.058(5) 0.034(4) -0.007(4) -0.006(3) 0.041(4)
C15 0.053(4) 0.071(5) 0.043(4) 0.007(4) 0.002(3) 0.041(4)
C16 0.039(3) 0.042(3) 0.039(4) 0.004(3) -0.009(3) 0.020(3)
C17 0.037(4) 0.037(3) 0.030(3) 0.008(2) -0.003(3) 0.016(3)
C18 0.033(4) 0.021(3) 0.033(3) -0.002(2) 0.001(3) 0.012(3)
C19 0.079(8) 0.151(12) 0.042(4) -0.027(6) -0.003(4) 0.081(9)
C20 0.043(4) 0.058(4) 0.057(4) 0.011(3) -0.012(3) 0.024(3)
C21 0.050(5) 0.044(4) 0.026(3) -0.001(3) -0.003(3) 0.028(4)
N1 0.032(3) 0.020(3) 0.022(4) -0.006(2) -0.002(3) 0.006(2)
C2 0.029(4) 0.022(3) 0.033(4) -0.006(3) -0.004(3) 0.008(3)
N2 0.033(4) 0.026(4) 0.026(5) 0.005(4) -0.001(3) 0.014(4)
C3 0.027(4) 0.017(3) 0.034(4) -0.002(2) 0.003(3) 0.002(2)
C4 0.031(4) 0.027(4) 0.012(3) -0.003(3) 0.001(3) 0.006(3)
C5 0.021(3) 0.041(4) 0.017(4) -0.011(3) -0.005(3) 0.010(3)
C6 0.020(3) 0.045(4) 0.017(4) -0.002(3) 0.006(3) 0.010(3)
C7 0.019(4) 0.044(5) 0.025(5) 0.003(4) 0.002(4) 0.014(3)
C8 0.035(5) 0.044(4) 0.015(5) 0.003(4) 0.011(3) 0.014(4)
C9 0.034(5) 0.035(4) 0.017(5) -0.011(4) -0.002(3) 0.019(4)
C10 0.034(5) 0.089(10) 0.021(5) 0.017(5) 0.008(4) 0.016(6)
C11 0.037(7) 0.045(9) 0.045(7) 0.016(6) 0.003(5) 0.010(6)
C12 0.054(8) 0.053(6) 0.021(4) -0.012(4) 0.000(5) 0.031(6)
N1P 0.0251(18) 0.0240(18) 0.0211(16) -0.0011(14) 0.0030(14) 0.0064(15)
C1P 0.026(2) 0.023(3) 0.026(2) -0.002(2) 0.0056(19) 0.006(2)
C2P 0.025(2) 0.028(3) 0.024(2) -0.0003(19) 0.0051(18) 0.009(2)
C3P 0.032(2) 0.028(2) 0.0232(19) -0.0013(17) 0.0055(17) 0.0112(19)
C4P 0.031(3) 0.030(3) 0.026(2) -0.005(2) 0.004(3) 0.010(3)
C5P 0.026(3) 0.022(2) 0.026(2) -0.0008(17) 0.005(2) 0.004(2)
Fe1 0.0220(12) 0.0229(18) 0.01763(18) -0.0001(5) 0.0033(7) 0.0103(6)
N2P 0.031(3) 0.032(3) 0.024(2) -0.007(3) 0.006(2) 0.009(3)
C6P 0.036(3) 0.052(3) 0.026(2) 0.000(2) 0.014(2) 0.016(2)
C7P 0.045(3) 0.039(3) 0.027(2) -0.011(2) 0.000(2) 0.017(2)
S5 0.0282(6) 0.0293(6) 0.0373(7) -0.0100(5) 0.0047(5) 0.0095(5)
O1 0.0316(19) 0.049(2) 0.0372(19) -0.0121(17) 0.0000(16) 0.0159(18)
O2 0.054(3) 0.0291(19) 0.042(2) -0.0042(16) 0.0109(19) 0.0173(18)
O3 0.0256(18) 0.043(2) 0.066(3) -0.023(2) 0.0064(18) 0.0081(17)
F1 0.050(2) 0.044(3) 0.045(2) 0.0073(19) 0.0167(19) 0.021(2)
F2 0.081(3) 0.044(2) 0.063(3) -0.005(2) -0.004(2) 0.039(2)
F3 0.071(3) 0.063(3) 0.046(2) -0.011(2) -0.025(2) 0.038(3)
C1T 0.051(3) 0.035(3) 0.044(3) -0.002(3) 0.007(3) 0.019(3)
O1C 0.118(6) 0.121(6) 0.149(7) 0.005(5) 0.004(5) 0.072(5)
C1C 0.079(5) 0.078(5) 0.114(6) -0.040(4) -0.035(4) 0.049(4)
C2C 0.109(8) 0.102(8) 0.106(8) -0.030(6) -0.060(6) 0.071(6)
C3C 0.203(17) 0.163(15) 0.108(10) 0.011(10) -0.030(10) 0.113(13)
C4C 0.223(16) 0.084(8) 0.157(11) 0.034(8) 0.007(11) 0.087(10)
O1D 0.099(6) 0.131(9) 0.116(8) -0.007(7) -0.041(6) 0.043(6)
C1D 0.062(7) 0.100(13) 0.116(12) 0.023(10) -0.041(7) 0.002(8)
C2D 0.082(8) 0.108(12) 0.132(12) 0.035(10) -0.038(8) 0.018(9)
C3D 0.062(7) 0.122(15) 0.149(13) 0.023(12) -0.018(8) 0.040(9)
C4D 0.065(6) 0.081(7) 0.134(10) -0.009(7) -0.053(6) 0.049(5)

loop_
_atom_type_symbol
_atom_type_description
_atom_type_scat_dispersion_real
_atom_type_scat_dispersion_imag
_atom_type_scat_source
C C 0.0033 0.0016 'International Tables Vol C Tables 4.2.6.8 and 6.1.1.4'
H H 0.0000 0.0000 'International Tables Vol C Tables 4.2.6.8 and 6.1.1.4'
N N 0.0061 0.0033 'International Tables Vol C Tables 4.2.6.8 and 6.1.1.4'
O O 0.0106 0.0060 'International Tables Vol C Tables 4.2.6.8 and 6.1.1.4'
F F 0.0171 0.0103 'International Tables Vol C Tables 4.2.6.8 and 6.1.1.4'
S S 0.1246 0.1234 'International Tables Vol C Tables 4.2.6.8 and 6.1.1.4'
Fe Fe 0.3463 0.8444 'International Tables Vol C Tables 4.2.6.8 and 6.1.1.4'

loop_
_geom_angle_atom_site_label_1
_geom_angle_atom_site_label_2
_geom_angle_atom_site_label_3
_geom_angle
_geom_angle_site_symmetry_1
_geom_angle_site_symmetry_3
_geom_angle_publ_flag
Fe2 S1 Fe2 73.701(19) 3_665 2_655 ?
Fe2 S1 Fe2 73.700(19) 3_665 . ?
Fe2 S1 Fe2 73.700(19) 2_655 . ?
C1 Fe2 S2 110.71(6) . . ?
C1 Fe2 S1 121.00(4) . . ?
S2 Fe2 S1 103.51(4) . . ?
C1 Fe2 S2A 110.79(8) . 3_665 ?
S2 Fe2 S2A 102.25(6) . 3_665 ?
S1 Fe2 S2A 106.78(7) . 3_665 ?
C1 Fe2 S2 106.25(6) . 3_665 ?
S2 Fe2 S2 113.29(5) . 3_665 ?
S1 Fe2 S2 102.03(4) . 3_665 ?
S2A Fe2 S2 11.09(4) 3_665 3_665 ?
C1 Fe2 S2A 117.24(8) . . ?
S1 Fe2 S2A 105.25(7) . . ?
S2A Fe2 S2A 91.46(9) 3_665 . ?
C1 Fe2 Fe2 150.69(5) . 2_655 ?
S2 Fe2 Fe2 53.95(4) . 2_655 ?
S1 Fe2 Fe2 53.147(9) . 2_655 ?
S2A Fe2 Fe2 97.61(7) 3_665 2_655 ?
S2 Fe2 Fe2 102.98(4) 3_665 2_655 ?
S2A Fe2 Fe2 52.85(7) . 2_655 ?
C1 Fe2 Fe2 144.53(5) . 3_665 ?
S2 Fe2 Fe2 104.28(3) . 3_665 ?
S1 Fe2 Fe2 53.147(10) . 3_665 ?
S2A Fe2 Fe2 54.40(7) 3_665 3_665 ?
S2 Fe2 Fe2 52.37(4) 3_665 3_665 ?
S2A Fe2 Fe2 96.50(6) . 3_665 ?
Fe2 Fe2 Fe2 60.0 2_655 3_665 ?
C1 Fe2 Fe1 141.60(18) . . ?
S1 Fe2 Fe1 96.72(14) . . ?
S2A Fe2 Fe1 44.7(2) 3_665 . ?
S2A Fe2 Fe1 51.32(14) . . ?
Fe2 Fe2 Fe1 58.8(2) 2_655 . ?
Fe2 Fe2 Fe1 54.51(3) 3_665 . ?
N2A C1 N1A 104.0(4) . . ?
N1 C1 N2 101.1(6) . . ?
N2A C1 Fe2 130.1(3) . . ?
N1 C1 Fe2 123.3(5) . . ?
N1A C1 Fe2 125.9(3) . . ?
N2 C1 Fe2 133.2(5) . . ?
Fe2 S2 Fe2 73.68(4) . 2_655 ?
C18A C13A C14A 122.9(5) . . ?
C18A C13A N2A 119.1(5) . . ?
C14A C13A N2A 117.9(5) . . ?
C13A C14A C15A 117.2(5) . . ?
C13A C14A C19A 120.8(5) . . ?
C15A C14A C19A 121.9(5) . . ?
C16A C15A C14A 121.6(5) . . ?
C16A C15A H15A 119.2 . . ?
C14A C15A H15A 119.2 . . ?
C15A C16A C17A 118.9(4) . . ?
C15A C16A C20A 120.4(6) . . ?
C17A C16A C20A 120.7(6) . . ?
C16A C17A C18A 122.7(4) . . ?
C16A C17A H17A 118.6 . . ?
C18A C17A H17A 118.6 . . ?
C17A C18A C13A 116.7(5) . . ?
C17A C18A C21A 122.1(4) . . ?
C13A C18A C21A 121.2(4) . . ?
C14A C19A H19D 109.5 . . ?
C14A C19A H19E 109.5 . . ?
H19D C19A H19E 109.5 . . ?
C14A C19A H19F 109.5 . . ?
H19D C19A H19F 109.5 . . ?
H19E C19A H19F 109.5 . . ?
C16A C20A H20D 109.5 . . ?
C16A C20A H20E 109.5 . . ?
H20D C20A H20E 109.5 . . ?
C16A C20A H20F 109.5 . . ?
H20D C20A H20F 109.5 . . ?
H20E C20A H20F 109.5 . . ?
C18A C21A H21D 109.5 . . ?
C18A C21A H21E 109.5 . . ?
H21D C21A H21E 109.5 . . ?
C18A C21A H21F 109.5 . . ?
H21D C21A H21F 109.5 . . ?
H21E C21A H21F 109.5 . . ?
C1 N1A C2A 110.7(4) . . ?
C1 N1A C4A 125.4(6) . . ?
C2A N1A C4A 123.9(6) . . ?
C3A C2A N1A 107.2(4) . . ?
C3A C2A H2A 126.4 . . ?
N1A C2A H2A 126.4 . . ?
C1 N2A C3A 111.4(4) . . ?
C1 N2A C13A 127.8(6) . . ?
C3A N2A C13A 120.8(6) . . ?
C2A C3A N2A 106.7(4) . . ?
C2A C3A H3A 126.6 . . ?
N2A C3A H3A 126.6 . . ?
C5A C4A C9A 122.6(5) . . ?
C5A C4A N1A 118.6(5) . . ?
C9A C4A N1A 118.8(5) . . ?
C4A C5A C6A 116.9(5) . . ?
C4A C5A C10A 122.6(6) . . ?
C6A C5A C10A 120.4(6) . . ?
C7A C6A C5A 122.5(6) . . ?
C7A C6A H6A 118.7 . . ?
C5A C6A H6A 118.7 . . ?
C8A C7A C6A 118.2(6) . . ?
C8A C7A C11A 123.1(7) . . ?
C6A C7A C11A 118.6(7) . . ?
C7A C8A C9A 122.0(6) . . ?
C7A C8A H8A 119.0 . . ?
C9A C8A H8A 119.0 . . ?
C4A C9A C8A 117.7(6) . . ?
C4A C9A C12A 120.7(7) . . ?
C8A C9A C12A 121.5(7) . . ?
C5A C10A H10D 109.5 . . ?
C5A C10A H10E 109.5 . . ?
H10D C10A H10E 109.5 . . ?
C5A C10A H10F 109.5 . . ?
H10D C10A H10F 109.5 . . ?
H10E C10A H10F 109.5 . . ?
C7A C11A H11D 109.5 . . ?
C7A C11A H11E 109.5 . . ?
H11D C11A H11E 109.5 . . ?
C7A C11A H11F 109.5 . . ?
H11D C11A H11F 109.5 . . ?
H11E C11A H11F 109.5 . . ?
C9A C12A H12D 109.5 . . ?
C9A C12A H12E 109.5 . . ?
H12D C12A H12E 109.5 . . ?
C9A C12A H12F 109.5 . . ?
H12D C12A H12F 109.5 . . ?
H12E C12A H12F 109.5 . . ?
Fe1 S2A Fe2 73.21(18) . 2_655 ?
Fe1 S2A Fe2 73.8(2) . . ?
Fe2 S2A Fe2 72.76(8) 2_655 . ?
C18 C13 C14 121.8(9) . . ?
C18 C13 N2 119.9(9) . . ?
C14 C13 N2 118.2(9) . . ?
C15 C14 C13 118.2(8) . . ?
C15 C14 C19 121.6(8) . . ?
C13 C14 C19 120.1(8) . . ?
C16 C15 C14 122.3(7) . . ?
C16 C15 H15 118.8 . . ?
C14 C15 H15 118.8 . . ?
C15 C16 C17 118.1(6) . . ?
C15 C16 C20 120.9(7) . . ?
C17 C16 C20 120.9(7) . . ?
C16 C17 C18 121.7(6) . . ?
C16 C17 H17 119.2 . . ?
C18 C17 H17 119.2 . . ?
C13 C18 C17 117.8(8) . . ?
C13 C18 C21 120.8(8) . . ?
C17 C18 C21 121.4(8) . . ?
C14 C19 H19A 109.5 . . ?
C14 C19 H19B 109.5 . . ?
H19A C19 H19B 109.5 . . ?
C14 C19 H19C 109.5 . . ?
H19A C19 H19C 109.5 . . ?
H19B C19 H19C 109.5 . . ?
C16 C20 H20A 109.5 . . ?
C16 C20 H20B 109.5 . . ?
H20A C20 H20B 109.5 . . ?
C16 C20 H20C 109.5 . . ?
H20A C20 H20C 109.5 . . ?
H20B C20 H20C 109.5 . . ?
C18 C21 H21A 109.5 . . ?
C18 C21 H21B 109.5 . . ?
H21A C21 H21B 109.5 . . ?
C18 C21 H21C 109.5 . . ?
H21A C21 H21C 109.5 . . ?
H21B C21 H21C 109.5 . . ?
C1 N1 C2 114.2(7) . . ?
C1 N1 C4 124.2(10) . . ?
C2 N1 C4 121.5(11) . . ?
C3 C2 N1 106.0(7) . . ?
C3 C2 H2 127.0 . . ?
N1 C2 H2 127.0 . . ?
C1 N2 C3 112.1(7) . . ?
C1 N2 C13 125.0(11) . . ?
C3 N2 C13 122.8(12) . . ?
C2 C3 N2 106.4(7) . . ?
C2 C3 H3 126.8 . . ?
N2 C3 H3 126.8 . . ?
C5 C4 C9 123.0(9) . . ?
C5 C4 N1 118.1(9) . . ?
C9 C4 N1 118.7(9) . . ?
C6 C5 C4 117.9(10) . . ?
C6 C5 C10 122.3(12) . . ?
C4 C5 C10 119.7(12) . . ?
C7 C6 C5 121.5(11) . . ?
C7 C6 H6 119.3 . . ?
C5 C6 H6 119.3 . . ?
C6 C7 C8 118.8(11) . . ?
C6 C7 C11 122.9(13) . . ?
C8 C7 C11 118.3(13) . . ?
C7 C8 C9 122.8(11) . . ?
C7 C8 H8 118.6 . . ?
C9 C8 H8 118.6 . . ?
C4 C9 C8 116.0(10) . . ?
C4 C9 C12 123.6(12) . . ?
C8 C9 C12 120.4(12) . . ?
C5 C10 H10A 109.5 . . ?
C5 C10 H10B 109.5 . . ?
H10A C10 H10B 109.5 . . ?
C5 C10 H10C 109.5 . . ?
H10A C10 H10C 109.5 . . ?
H10B C10 H10C 109.5 . . ?
C7 C11 H11A 109.5 . . ?
C7 C11 H11B 109.5 . . ?
H11A C11 H11B 109.5 . . ?
C7 C11 H11C 109.5 . . ?
H11A C11 H11C 109.5 . . ?
H11B C11 H11C 109.5 . . ?
C9 C12 H12A 109.5 . . ?
C9 C12 H12B 109.5 . . ?
H12A C12 H12B 109.5 . . ?
C9 C12 H12C 109.5 . . ?
H12A C12 H12C 109.5 . . ?
H12B C12 H12C 109.5 . . ?
C1P N1P C5P 116.4(4) . . ?
C1P N1P Fe1 120.9(5) . . ?
C5P N1P Fe1 122.7(5) . . ?
N1P C1P C2P 124.5(5) . . ?
N1P C1P H1P 117.8 . . ?
C2P C1P H1P 117.8 . . ?
C1P C2P C3P 119.2(5) . . ?
C1P C2P H2P 120.4 . . ?
C3P C2P H2P 120.4 . . ?
N2P C3P C4P 122.3(6) . . ?
N2P C3P C2P 121.2(5) . . ?
C4P C3P C2P 116.5(5) . . ?
C5P C4P C3P 119.8(6) . . ?
C5P C4P H4P 120.1 . . ?
C3P C4P H4P 120.1 . . ?
N1P C5P C4P 123.6(5) . . ?
N1P C5P H5P 118.2 . . ?
C4P C5P H5P 118.2 . . ?
N1P Fe1 S2A 123.49(16) . . ?
N1P Fe1 Fe2 147.4(5) . . ?
S2A Fe1 Fe2 54.84(10) . . ?
C3P N2P C7P 120.6(5) . . ?
C3P N2P C6P 120.3(5) . . ?
C7P N2P C6P 116.8(5) . . ?
N2P C6P H6PA 109.5 . . ?
N2P C6P H6PB 109.5 . . ?
H6PA C6P H6PB 109.5 . . ?
N2P C6P H6PC 109.5 . . ?
H6PA C6P H6PC 109.5 . . ?
H6PB C6P H6PC 109.5 . . ?
N2P C7P H7PA 109.5 . . ?
N2P C7P H7PB 109.5 . . ?
H7PA C7P H7PB 109.5 . . ?
N2P C7P H7PC 109.5 . . ?
H7PA C7P H7PC 109.5 . . ?
H7PB C7P H7PC 109.5 . . ?
O2 S5 O3 115.7(3) . . ?
O2 S5 O1 115.4(3) . . ?
O3 S5 O1 114.2(2) . . ?
O2 S5 C1T 102.8(3) . . ?
O3 S5 C1T 103.3(3) . . ?
O1 S5 C1T 102.8(3) . . ?
F1 C1T F2 108.9(6) . . ?
F1 C1T F3 108.6(6) . . ?
F2 C1T F3 108.2(6) . . ?
F1 C1T S5 111.2(5) . . ?
F2 C1T S5 110.6(5) . . ?
F3 C1T S5 109.4(5) . . ?
C4C O1C C1C 112.2(13) . . ?
O1C C1C C2C 102.1(8) . . ?
O1C C1C H1CA 111.3 . . ?
C2C C1C H1CA 111.3 . . ?
O1C C1C H1CB 111.3 . . ?
C2C C1C H1CB 111.3 . . ?
H1CA C1C H1CB 109.2 . . ?
C3C C2C C1C 108.6(10) . . ?
C3C C2C H2CA 110.0 . . ?
C1C C2C H2CA 110.0 . . ?
C3C C2C H2CB 110.0 . . ?
C1C C2C H2CB 110.0 . . ?
H2CA C2C H2CB 108.3 . . ?
C2C C3C C4C 107.2(9) . . ?
C2C C3C H3CA 110.3 . . ?
C4C C3C H3CA 110.3 . . ?
C2C C3C H3CB 110.3 . . ?
C4C C3C H3CB 110.3 . . ?
H3CA C3C H3CB 108.5 . . ?
O1C C4C C3C 102.7(11) . . ?
O1C C4C H4CA 111.2 . . ?
C3C C4C H4CA 111.2 . . ?
O1C C4C H4CB 111.2 . . ?
C3C C4C H4CB 111.2 . . ?
H4CA C4C H4CB 109.1 . . ?
C4D O1D C1D 110.4(15) . . ?
C2D C1D O1D 103.1(11) . . ?
C2D C1D H1D 128.4 . . ?
O1D C1D H1D 128.4 . . ?
C1D C2D C3D 105.7(11) . . ?
C1D C2D H2D 127.2 . . ?
C3D C2D H2D 127.2 . . ?
C4D C3D C2D 109.6(12) . . ?
C4D C3D H3D 125.2 . . ?
C2D C3D H3D 125.2 . . ?
C3D C4D O1D 108.0(12) . . ?
C3D C4D H4D 126.0 . . ?
O1D C4D H4D 126.0 . . ?

loop_
_geom_bond_atom_site_label_1
_geom_bond_atom_site_label_2
_geom_bond_distance
_geom_bond_site_symmetry_2
_geom_bond_publ_flag
S1 Fe2 2.2883(5) 3_665 ?
S1 Fe2 2.2883(5) 2_655 ?
S1 Fe2 2.2884(5) . ?
Fe2 C1 2.0520(16) . ?
Fe2 S2 2.2650(15) . ?
Fe2 S2A 2.291(3) 3_665 ?
Fe2 S2 2.3123(15) 3_665 ?
Fe2 S2A 2.337(3) . ?
Fe2 Fe2 2.7447(4) 2_655 ?
Fe2 Fe2 2.7448(4) 3_665 ?
Fe2 Fe1 2.745(5) . ?
C1 N2A 1.348(6) . ?
C1 N1 1.349(11) . ?
C1 N1A 1.374(6) . ?
C1 N2 1.394(11) . ?
C13A C18A 1.389(6) . ?
C13A C14A 1.391(6) . ?
C13A N2A 1.446(6) . ?
C14A C15A 1.396(6) . ?
C14A C19A 1.510(6) . ?
C15A C16A 1.370(7) . ?
C15A H15A 0.9500 . ?
C16A C17A 1.376(7) . ?
C16A C20A 1.528(6) . ?
C17A C18A 1.383(6) . ?
C17A H17A 0.9500 . ?
C18A C21A 1.505(6) . ?
C19A H19D 0.9800 . ?
C19A H19E 0.9800 . ?
C19A H19F 0.9800 . ?
C20A H20D 0.9800 . ?
C20A H20E 0.9800 . ?
C20A H20F 0.9800 . ?
C21A H21D 0.9800 . ?
C21A H21E 0.9800 . ?
C21A H21F 0.9800 . ?
N1A C2A 1.388(6) . ?
N1A C4A 1.449(5) . ?
C2A C3A 1.331(6) . ?
C2A H2A 0.9500 . ?
N2A C3A 1.396(6) . ?
C3A H3A 0.9500 . ?
C4A C5A 1.391(6) . ?
C4A C9A 1.396(6) . ?
C5A C6A 1.402(6) . ?
C5A C10A 1.511(6) . ?
C6A C7A 1.387(6) . ?
C6A H6A 0.9500 . ?
C7A C8A 1.381(6) . ?
C7A C11A 1.515(7) . ?
C8A C9A 1.397(6) . ?
C8A H8A 0.9500 . ?
C9A C12A 1.505(7) . ?
C10A H10D 0.9800 . ?
C10A H10E 0.9800 . ?
C10A H10F 0.9800 . ?
C11A H11D 0.9800 . ?
C11A H11E 0.9800 . ?
C11A H11F 0.9800 . ?
C12A H12D 0.9800 . ?
C12A H12E 0.9800 . ?
C12A H12F 0.9800 . ?
S2A Fe1 2.231(3) . ?
C13 C18 1.383(10) . ?
C13 C14 1.392(10) . ?
C13 N2 1.451(11) . ?
C14 C15 1.383(9) . ?
C14 C19 1.499(9) . ?
C15 C16 1.380(8) . ?
C15 H15 0.9500 . ?
C16 C17 1.383(9) . ?
C16 C20 1.527(8) . ?
C17 C18 1.408(9) . ?
C17 H17 0.9500 . ?
C18 C21 1.485(9) . ?
C19 H19A 0.9800 . ?
C19 H19B 0.9800 . ?
C19 H19C 0.9800 . ?
C20 H20A 0.9800 . ?
C20 H20B 0.9800 . ?
C20 H20C 0.9800 . ?
C21 H21A 0.9800 . ?
C21 H21B 0.9800 . ?
C21 H21C 0.9800 . ?
N1 C2 1.390(11) . ?
N1 C4 1.433(10) . ?
C2 C3 1.339(11) . ?
C2 H2 0.9500 . ?
N2 C3 1.396(11) . ?
C3 H3 0.9500 . ?
C4 C5 1.390(10) . ?
C4 C9 1.392(10) . ?
C5 C6 1.389(11) . ?
C5 C10 1.500(11) . ?
C6 C7 1.370(10) . ?
C6 H6 0.9500 . ?
C7 C8 1.381(11) . ?
C7 C11 1.515(12) . ?
C8 C9 1.395(11) . ?
C8 H8 0.9500 . ?
C9 C12 1.493(11) . ?
C10 H10A 0.9800 . ?
C10 H10B 0.9800 . ?
C10 H10C 0.9800 . ?
C11 H11A 0.9800 . ?
C11 H11B 0.9800 . ?
C11 H11C 0.9800 . ?
C12 H12A 0.9800 . ?
C12 H12B 0.9800 . ?
C12 H12C 0.9800 . ?
N1P C1P 1.354(7) . ?
N1P C5P 1.361(7) . ?
N1P Fe1 2.019(4) . ?
C1P C2P 1.369(7) . ?
C1P H1P 0.9500 . ?
C2P C3P 1.426(7) . ?
C2P H2P 0.9500 . ?
C3P N2P 1.351(7) . ?
C3P C4P 1.414(8) . ?
C4P C5P 1.375(9) . ?
C4P H4P 0.9500 . ?
C5P H5P 0.9500 . ?
N2P C7P 1.465(8) . ?
N2P C6P 1.472(8) . ?
C6P H6PA 0.9800 . ?
C6P H6PB 0.9800 . ?
C6P H6PC 0.9800 . ?
C7P H7PA 0.9800 . ?
C7P H7PB 0.9800 . ?
C7P H7PC 0.9800 . ?
S5 O2 1.437(4) . ?
S5 O3 1.440(4) . ?
S5 O1 1.440(4) . ?
S5 C1T 1.833(8) . ?
F1 C1T 1.322(7) . ?
F2 C1T 1.337(7) . ?
F3 C1T 1.345(8) . ?
O1C C4C 1.440(15) . ?
O1C C1C 1.442(11) . ?
C1C C2C 1.463(12) . ?
C1C H1CA 0.9900 . ?
C1C H1CB 0.9900 . ?
C2C C3C 1.438(16) . ?
C2C H2CA 0.9900 . ?
C2C H2CB 0.9900 . ?
C3C C4C 1.52(2) . ?
C3C H3CA 0.9900 . ?
C3C H3CB 0.9900 . ?
C4C H4CA 0.9900 . ?
C4C H4CB 0.9900 . ?
O1D C4D 1.343(17) . ?
O1D C1D 1.415(18) . ?
C1D C2D 1.41(2) . ?
C1D H1D 0.9500 . ?
C2D C3D 1.41(2) . ?
C2D H2D 0.9500 . ?
C3D C4D 1.29(3) . ?
C3D H3D 0.9500 . ?
C4D H4D 0.9500 . ?
